data_7700247
loop_
_publ_author_name
'Qiao, Di'
'Wang, Jin-Yun'
'Zhang, Li-Yi'
'Dai, Feng-Rong'
'Chen, Zhong-Ning'

_publ_section_title
;
 Aggregation-induced emission enhancement and reversible mechanochromic
 luminescence of quinoline-based zinc(ii)-Schiff base complexes.
;
_journal_issue 29
_journal_name_full 'Dalton transactions (Cambridge, England : 2003)'
_journal_page_first 11045
_journal_page_last 11051
_journal_paper_doi 10.1039/c9dt02177a
_journal_volume 48
_journal_year 2019
_chemical_formula_sum 'C36 H28 F6 N4 O8 S2 Zn'
_chemical_formula_weight 888.11
_space_group_crystal_system monoclinic
_space_group_IT_number 13
_space_group_name_Hall '-P 2yc'
_space_group_name_H-M_alt 'P 1 2/c 1'
_symmetry_space_group_name_Hall '-P 2yc'
_symmetry_space_group_name_H-M 'P 1 2/c 1'
_atom_sites_solution_hydrogens geom
_audit_creation_method SHELXL-2016/6
_audit_update_record
;
2019-05-13 deposited with the CCDC.    2019-06-12 downloaded from the CCDC.
;
_cell_angle_alpha 90
_cell_angle_beta 114.568(2)
_cell_angle_gamma 90
_cell_formula_units_Z 4
_cell_length_a 21.4502(17)
_cell_length_b 10.4993(7)
_cell_length_c 18.7583(14)
_cell_measurement_reflns_used 9118
_cell_measurement_temperature 300(2)
_cell_measurement_theta_max 26.71
_cell_measurement_theta_min 2.70
_cell_volume 3842.1(5)
_computing_structure_refinement 'SHELXL-2016/6 (Sheldrick, 2016)'
_diffrn_ambient_temperature 300(2)
_diffrn_measured_fraction_theta_full 0.997
_diffrn_measured_fraction_theta_max 0.997
_diffrn_measurement_device_type 'Bruker D8 Venture'
_diffrn_measurement_method '\f and \w scans'
_diffrn_radiation_type MoK\a
_diffrn_radiation_wavelength 0.71073
_diffrn_reflns_av_R_equivalents 0.1144
_diffrn_reflns_av_unetI/netI 0.0602
_diffrn_reflns_Laue_measured_fraction_full 0.997
_diffrn_reflns_Laue_measured_fraction_max 0.997
_diffrn_reflns_limit_h_max 25
_diffrn_reflns_limit_h_min -25
_diffrn_reflns_limit_k_max 12
_diffrn_reflns_limit_k_min -12
_diffrn_reflns_limit_l_max 22
_diffrn_reflns_limit_l_min -22
_diffrn_reflns_number 48355
_diffrn_reflns_point_group_measured_fraction_full 0.997
_diffrn_reflns_point_group_measured_fraction_max 0.997
_diffrn_reflns_theta_full 24.997
_diffrn_reflns_theta_max 24.997
_diffrn_reflns_theta_min 2.278
_exptl_absorpt_coefficient_mu 0.833
_exptl_absorpt_correction_T_max 0.936
_exptl_absorpt_correction_T_min 0.819
_exptl_absorpt_correction_type multi-scan
_exptl_crystal_colour orange
_exptl_crystal_density_diffrn 1.535
_exptl_crystal_description Block
_exptl_crystal_F_000 1808
_exptl_crystal_size_max 0.240
_exptl_crystal_size_mid 0.240
_exptl_crystal_size_min 0.080
_refine_diff_density_max 0.549
_refine_diff_density_min -0.733
_refine_diff_density_rms 0.181
_refine_ls_extinction_method none
_refine_ls_goodness_of_fit_ref 1.039
_refine_ls_hydrogen_treatment constr
_refine_ls_matrix_type full
_refine_ls_number_parameters 515
_refine_ls_number_reflns 6760
_refine_ls_number_restraints 502
_refine_ls_restrained_S_all 1.006
_refine_ls_R_factor_all 0.0766
_refine_ls_R_factor_gt 0.0479
_refine_ls_shift/su_max 0.000
_refine_ls_shift/su_mean 0.000
_refine_ls_structure_factor_coef Fsqd
_refine_ls_weighting_details 'w=1/[\s^2^(Fo^2^)+(0.1016P)^2^] where P=(Fo^2^+2Fc^2^)/3'
_refine_ls_weighting_scheme calc
_refine_ls_wR_factor_gt 0.1262
_refine_ls_wR_factor_ref 0.1623
_reflns_Friedel_coverage 0.000
_reflns_number_gt 4939
_reflns_number_total 6760
_reflns_threshold_expression 'I > 2\s(I)'
_cod_data_source_file c9dt02177a2.cif
_cod_data_source_block a
_cod_depositor_comments
;
The following automatic conversions were performed:

'_exptl_absorpt_correction_type' value 'Multi-scan' changed to
'multi-scan' according to
/home/data/users/saulius/crontab/automatic-downloads/rss-feeds/RSC/lib/dictionaries/cif_core.dic
dictionary named 'cif_core.dic' version 2.4.2 from 2011-04-26.

Automatic conversion script
Id: cif_fix_values 4973 2017-02-22 13:04:09Z antanas 

 Adding full bibliography for 7700246--7700248.cif.
;
_cod_database_code 7700247
_shelx_shelxl_version_number 2016/6
_shelx_space_group_comment
;
The symmetry employed for this shelxl refinement is uniquely defined
by the following loop, which should always be used as a source of
symmetry information in preference to the above space-group names.
They are only intended as comments.
;
_shelx_estimated_absorpt_t_min 0.825
_shelx_estimated_absorpt_t_max 0.936

loop_
_space_group_symop_operation_xyz
'x, y, z'
'-x, y, -z+1/2'
'-x, -y, -z'
'x, -y, z-1/2'

loop_
_atom_site_label
_atom_site_type_symbol
_atom_site_fract_x
_atom_site_fract_y
_atom_site_fract_z
_atom_site_U_iso_or_equiv
_atom_site_adp_type
_atom_site_occupancy
_atom_site_site_symmetry_order
_atom_site_calc_flag
_atom_site_refinement_flags_posn
_atom_site_refinement_flags_adp
_atom_site_refinement_flags_occupancy
Zn1 Zn 1.000000 0.12920(5) 0.750000 0.03578(18) Uani 1 2 d S TU P
S1 S 0.70116(5) 1.06843(10) 0.48726(7) 0.0523(3) Uani 1 1 d . U .
F1 F 0.8728(3) 0.6895(4) 0.7838(3) 0.1604(18) Uani 1 1 d . U .
O1 O 0.43456(14) 0.5835(3) 0.28561(15) 0.0525(7) Uani 1 1 d . U .
N1 N 0.55375(14) 0.4726(2) 0.36074(16) 0.0351(6) Uani 1 1 d . U .
C1 C 0.8324(3) 0.6171(5) 0.7269(4) 0.0848(15) Uani 1 1 d . U .
Zn2 Zn 0.500000 0.41558(5) 0.250000 0.03634(18) Uani 1 2 d S TU P
S2 S 0.79525(6) 0.49121(12) 0.76164(7) 0.0660(4) Uani 1 1 d . U .
F2 F 0.7851(2) 0.6930(4) 0.6777(3) 0.1334(15) Uani 1 1 d . U .
O2 O 1.04943(13) -0.0382(3) 0.85511(18) 0.0555(7) Uani 1 1 d . U .
N2 N 0.58589(14) 0.3000(3) 0.27751(16) 0.0372(6) Uani 1 1 d . U .
C2 C 0.6793(4) 0.9124(5) 0.4473(5) 0.0987(18) Uani 1 1 d . U .
F3 F 0.8683(2) 0.5753(4) 0.6907(3) 0.1394(16) Uani 1 1 d . U .
O3 O 0.63607(17) 1.1290(3) 0.4643(2) 0.0843(11) Uani 1 1 d . U .
N3 N 0.91833(13) 0.2451(3) 0.67984(16) 0.0347(6) Uani 1 1 d . U .
C3 C 0.3747(2) 0.6564(5) 0.2398(3) 0.0826(17) Uani 1 1 d . U .
H3A H 0.356220 0.627154 0.186484 0.124 Uiso 1 1 calc R U .
H3B H 0.341040 0.646040 0.260651 0.124 Uiso 1 1 calc R U .
H3C H 0.386806 0.744713 0.241558 0.124 Uiso 1 1 calc R U .
N4 N 0.92985(14) 0.0762(3) 0.78994(17) 0.0357(6) Uani 1 1 d . U .
O4 O 0.74265(16) 1.1170(3) 0.4498(2) 0.0712(9) Uani 1 1 d . U .
C4 C 0.46735(19) 0.6129(3) 0.3632(2) 0.0412(8) Uani 1 1 d . U .
F4 F 0.7320(3) 0.8421(4) 0.4576(4) 0.174(2) Uani 1 1 d . U .
O5 O 0.73758(19) 1.0469(4) 0.5689(2) 0.0911(11) Uani 1 1 d . U .
C5 C 0.4431(2) 0.6901(4) 0.4040(2) 0.0505(9) Uani 1 1 d . U .
H5B H 0.399889 0.726685 0.379235 0.061 Uiso 1 1 calc R U .
F5 F 0.6373(3) 0.8546(4) 0.4692(4) 0.181(2) Uani 1 1 d . U .
O6 O 0.7605(2) 0.5551(4) 0.8019(2) 0.0893(11) Uani 1 1 d . U .
C6 C 0.4835(2) 0.7148(4) 0.4838(2) 0.0569(11) Uani 1 1 d . U .
H6B H 0.466043 0.766712 0.511347 0.068 Uiso 1 1 calc R U .
F6 F 0.6458(3) 0.9197(6) 0.3698(3) 0.191(2) Uani 1 1 d . U .
O7 O 0.75090(17) 0.4269(3) 0.69085(19) 0.0807(10) Uani 1 1 d . U .
C7 C 0.5470(2) 0.6652(4) 0.5216(2) 0.0538(10) Uani 1 1 d . U .
H7B H 0.573166 0.685606 0.573922 0.065 Uiso 1 1 calc R U .
O8 O 0.85409(19) 0.4184(4) 0.8100(2) 0.0894(12) Uani 1 1 d . U .
C8 C 0.5738(2) 0.5820(3) 0.4818(2) 0.0426(8) Uani 1 1 d . U .
C9 C 0.6383(2) 0.5242(4) 0.5157(2) 0.0532(10) Uani 1 1 d . U .
H9A H 0.667272 0.541084 0.567749 0.064 Uiso 1 1 calc R U .
C10 C 0.6589(2) 0.4432(4) 0.4729(2) 0.0530(10) Uani 1 1 d . U .
H10A H 0.701812 0.404887 0.495587 0.064 Uiso 1 1 calc R U .
C11 C 0.61542(18) 0.4179(3) 0.3949(2) 0.0410(8) Uani 1 1 d . U .
C12 C 0.53282(18) 0.5552(3) 0.4020(2) 0.0368(8) Uani 1 1 d . U .
C13 C 0.63173(18) 0.3254(3) 0.3461(2) 0.0406(8) Uani 1 1 d . U .
H13A H 0.674461 0.286287 0.364701 0.049 Uiso 1 1 calc R U .
C14 C 0.59696(18) 0.2069(3) 0.2281(2) 0.0375(8) Uani 1 1 d . U .
C15 C 0.5408(2) 0.1378(3) 0.1791(2) 0.0461(9) Uani 1 1 d . U .
H15A H 0.497823 0.153242 0.178395 0.055 Uiso 1 1 calc R U .
C16 C 0.5487(2) 0.0450(4) 0.1306(3) 0.0556(10) Uani 1 1 d . U .
H16A H 0.511470 -0.004575 0.099091 0.067 Uiso 1 1 calc R U .
C17 C 0.6117(2) 0.0267(4) 0.1293(3) 0.0579(11) Uani 1 1 d . U .
H17A H 0.616844 -0.034243 0.096182 0.070 Uiso 1 1 calc R U .
C18 C 0.6671(2) 0.0983(4) 0.1770(3) 0.0555(11) Uani 1 1 d . U .
H18A H 0.709368 0.086198 0.175238 0.067 Uiso 1 1 calc R U .
C19 C 0.6606(2) 0.1883(4) 0.2275(2) 0.0492(9) Uani 1 1 d . U .
H19A H 0.698305 0.235368 0.260350 0.059 Uiso 1 1 calc R U .
C20 C 1.1147(2) -0.0992(6) 0.8873(4) 0.098(2) Uani 1 1 d . U .
H20A H 1.142041 -0.068514 0.861350 0.148 Uiso 1 1 calc R U .
H20B H 1.137406 -0.080563 0.942307 0.148 Uiso 1 1 calc R U .
H20C H 1.108694 -0.189586 0.879984 0.148 Uiso 1 1 calc R U .
C21 C 1.0035(2) -0.0701(3) 0.8850(2) 0.0438(9) Uani 1 1 d . U .
C22 C 1.0148(2) -0.1533(4) 0.9449(2) 0.0547(10) Uani 1 1 d . U .
H22A H 1.057098 -0.193230 0.969794 0.066 Uiso 1 1 calc R U .
C23 C 0.9617(3) -0.1781(4) 0.9689(3) 0.0640(12) Uani 1 1 d . U .
H23A H 0.969915 -0.235279 1.009724 0.077 Uiso 1 1 calc R U .
C24 C 0.8993(2) -0.1224(4) 0.9351(3) 0.0584(11) Uani 1 1 d . U .
H24A H 0.865549 -0.141417 0.952323 0.070 Uiso 1 1 calc R U .
C25 C 0.8860(2) -0.0350(4) 0.8733(2) 0.0467(9) Uani 1 1 d . U .
C26 C 0.8235(2) 0.0277(4) 0.8336(3) 0.0537(10) Uani 1 1 d . U .
H26A H 0.787449 0.012055 0.847604 0.064 Uiso 1 1 calc R U .
C27 C 0.8147(2) 0.1111(4) 0.7749(3) 0.0531(10) Uani 1 1 d . U .
H27A H 0.772873 0.152102 0.748488 0.064 Uiso 1 1 calc R U .
C28 C 0.86958(17) 0.1342(3) 0.7547(2) 0.0388(8) Uani 1 1 d . U .
C29 C 0.93927(18) -0.0084(3) 0.8485(2) 0.0389(8) Uani 1 1 d . U .
C30 C 0.86531(17) 0.2258(3) 0.6934(2) 0.0397(8) Uani 1 1 d . U .
H30A H 0.824644 0.269005 0.664828 0.048 Uiso 1 1 calc R U .
C31 C 0.85702(19) 0.3473(4) 0.5520(2) 0.0447(9) Uani 1 1 d . U .
H31A H 0.818895 0.296279 0.542151 0.054 Uiso 1 1 calc R U .
C32 C 0.91542(17) 0.3346(3) 0.6212(2) 0.0359(7) Uani 1 1 d . U .
C33 C 0.9727(2) 0.4070(3) 0.6350(2) 0.0438(9) Uani 1 1 d . U .
H33A H 1.012307 0.395283 0.680612 0.053 Uiso 1 1 calc R U .
C34 C 0.9710(2) 0.4978(4) 0.5805(2) 0.0557(10) Uani 1 1 d . U .
H34A H 1.009065 0.548937 0.590202 0.067 Uiso 1 1 calc R U .
C35 C 0.9129(2) 0.5122(4) 0.5121(3) 0.0597(11) Uani 1 1 d . U .
H35A H 0.911941 0.572905 0.475503 0.072 Uiso 1 1 calc R U .
C36 C 0.8563(2) 0.4376(4) 0.4974(2) 0.0545(10) Uani 1 1 d . U .
H36A H 0.817361 0.447438 0.450762 0.065 Uiso 1 1 calc R U .

loop_
_atom_site_aniso_label
_atom_site_aniso_U_11
_atom_site_aniso_U_22
_atom_site_aniso_U_33
_atom_site_aniso_U_23
_atom_site_aniso_U_13
_atom_site_aniso_U_12
Zn1 0.0307(3) 0.0380(3) 0.0438(4) 0.000 0.0206(3) 0.000
S1 0.0490(6) 0.0530(6) 0.0611(7) 0.0048(5) 0.0291(5) -0.0041(4)
F1 0.198(5) 0.108(3) 0.169(4) -0.058(3) 0.070(3) -0.058(3)
O1 0.0489(16) 0.0577(16) 0.0412(15) -0.0035(12) 0.0092(12) 0.0166(12)
N1 0.0346(15) 0.0353(14) 0.0324(15) 0.0025(11) 0.0110(12) 0.0004(12)
C1 0.095(4) 0.067(3) 0.095(4) -0.016(3) 0.042(3) 0.013(3)
Zn2 0.0354(3) 0.0392(3) 0.0301(3) 0.000 0.0093(2) 0.000
S2 0.0630(7) 0.0701(7) 0.0525(6) -0.0074(5) 0.0116(5) 0.0196(6)
F2 0.151(3) 0.120(3) 0.157(4) 0.060(3) 0.092(3) 0.050(3)
O2 0.0404(15) 0.0587(16) 0.0722(19) 0.0231(14) 0.0281(14) 0.0094(12)
N2 0.0353(15) 0.0375(15) 0.0386(16) 0.0018(12) 0.0150(13) -0.0009(12)
C2 0.102(5) 0.067(3) 0.144(5) -0.028(4) 0.067(4) -0.025(3)
F3 0.150(4) 0.119(3) 0.209(5) -0.023(3) 0.134(4) 0.004(3)
O3 0.061(2) 0.084(2) 0.120(3) 0.017(2) 0.049(2) 0.0157(17)
N3 0.0313(15) 0.0364(14) 0.0393(16) -0.0024(12) 0.0176(13) -0.0006(11)
C3 0.067(3) 0.095(4) 0.062(3) -0.004(3) 0.003(2) 0.043(3)
N4 0.0350(15) 0.0362(15) 0.0417(16) -0.0003(12) 0.0218(13) -0.0014(12)
O4 0.063(2) 0.076(2) 0.087(2) 0.0143(17) 0.0433(18) -0.0069(16)
C4 0.048(2) 0.0358(18) 0.041(2) -0.0012(15) 0.0203(17) 0.0011(15)
F4 0.169(4) 0.077(2) 0.299(7) -0.044(3) 0.121(4) 0.012(3)
O5 0.088(3) 0.123(3) 0.061(2) 0.008(2) 0.0299(19) -0.001(2)
C5 0.053(2) 0.046(2) 0.057(2) -0.0031(18) 0.0271(19) 0.0055(18)
F5 0.210(5) 0.090(3) 0.315(7) -0.034(3) 0.181(5) -0.080(3)
O6 0.108(3) 0.096(3) 0.071(2) 0.0011(19) 0.044(2) 0.034(2)
C6 0.075(3) 0.048(2) 0.060(3) -0.0148(19) 0.040(2) -0.003(2)
F6 0.213(6) 0.198(5) 0.146(4) -0.099(4) 0.058(4) -0.076(4)
O7 0.068(2) 0.093(2) 0.061(2) -0.0161(17) 0.0073(17) 0.0113(18)
C7 0.070(3) 0.054(2) 0.041(2) -0.0135(18) 0.027(2) -0.011(2)
O8 0.077(2) 0.085(2) 0.075(2) -0.0040(18) 0.0013(19) 0.0242(18)
C8 0.052(2) 0.0400(19) 0.0356(19) -0.0016(15) 0.0175(17) -0.0068(16)
C9 0.051(2) 0.060(2) 0.037(2) -0.0062(18) 0.0066(18) -0.0073(18)
C10 0.040(2) 0.061(2) 0.044(2) -0.0011(18) 0.0043(18) 0.0029(18)
C11 0.0371(19) 0.0407(18) 0.0401(19) 0.0010(15) 0.0110(16) -0.0008(15)
C12 0.0428(19) 0.0317(16) 0.0364(18) -0.0012(14) 0.0170(15) -0.0014(14)
C13 0.0357(19) 0.0417(18) 0.044(2) 0.0047(15) 0.0160(16) 0.0053(15)
C14 0.044(2) 0.0322(16) 0.0399(19) 0.0054(14) 0.0212(16) 0.0048(14)
C15 0.048(2) 0.050(2) 0.047(2) -0.0031(17) 0.0256(18) -0.0006(17)
C16 0.064(3) 0.048(2) 0.062(3) -0.0119(19) 0.034(2) -0.0122(19)
C17 0.077(3) 0.044(2) 0.069(3) -0.0066(19) 0.047(2) -0.002(2)
C18 0.054(2) 0.057(2) 0.069(3) 0.001(2) 0.039(2) 0.0106(19)
C19 0.043(2) 0.051(2) 0.057(2) 0.0002(18) 0.0233(19) 0.0002(17)
C20 0.058(3) 0.114(4) 0.135(5) 0.062(4) 0.052(4) 0.033(3)
C21 0.050(2) 0.0344(18) 0.050(2) 0.0033(16) 0.0238(18) -0.0032(15)
C22 0.064(3) 0.044(2) 0.054(2) 0.0109(18) 0.023(2) 0.0011(18)
C23 0.088(3) 0.054(2) 0.063(3) 0.016(2) 0.044(3) -0.001(2)
C24 0.077(3) 0.053(2) 0.061(3) 0.0089(19) 0.044(2) -0.004(2)
C25 0.058(2) 0.044(2) 0.048(2) -0.0018(16) 0.0315(19) -0.0053(17)
C26 0.051(2) 0.059(2) 0.067(3) 0.005(2) 0.040(2) -0.0032(18)
C27 0.039(2) 0.059(2) 0.074(3) 0.008(2) 0.035(2) 0.0054(18)
C28 0.0352(19) 0.0396(18) 0.047(2) -0.0011(15) 0.0230(16) -0.0018(14)
C29 0.0440(19) 0.0341(17) 0.043(2) -0.0027(15) 0.0219(16) -0.0057(14)
C30 0.0338(18) 0.0421(19) 0.044(2) -0.0019(15) 0.0170(16) 0.0047(15)
C31 0.039(2) 0.051(2) 0.042(2) -0.0019(16) 0.0147(17) 0.0023(16)
C32 0.0397(19) 0.0357(16) 0.0371(18) -0.0015(14) 0.0208(15) 0.0042(14)
C33 0.046(2) 0.048(2) 0.038(2) -0.0016(16) 0.0184(17) -0.0049(16)
C34 0.062(3) 0.053(2) 0.058(3) 0.0031(19) 0.031(2) -0.0120(19)
C35 0.081(3) 0.052(2) 0.053(2) 0.0141(19) 0.034(2) 0.011(2)
C36 0.055(2) 0.066(3) 0.037(2) 0.0067(18) 0.0143(19) 0.012(2)

loop_
_atom_type_symbol
_atom_type_description
_atom_type_scat_dispersion_real
_atom_type_scat_dispersion_imag
_atom_type_scat_source
C C 0.0033 0.0016 'International Tables Vol C Tables 4.2.6.8 and 6.1.1.4'
H H 0.0000 0.0000 'International Tables Vol C Tables 4.2.6.8 and 6.1.1.4'
N N 0.0061 0.0033 'International Tables Vol C Tables 4.2.6.8 and 6.1.1.4'
O O 0.0106 0.0060 'International Tables Vol C Tables 4.2.6.8 and 6.1.1.4'
F F 0.0171 0.0103 'International Tables Vol C Tables 4.2.6.8 and 6.1.1.4'
S S 0.1246 0.1234 'International Tables Vol C Tables 4.2.6.8 and 6.1.1.4'
Zn Zn 0.2839 1.4301 'International Tables Vol C Tables 4.2.6.8 and 6.1.1.4'

loop_
_geom_angle_atom_site_label_1
_geom_angle_atom_site_label_2
_geom_angle_atom_site_label_3
_geom_angle
_geom_angle_site_symmetry_1
_geom_angle_site_symmetry_3
N4 Zn1 N4 148.01(16) 2_756 .
N4 Zn1 N3 80.50(11) 2_756 2_756
N4 Zn1 N3 119.08(11) . 2_756
N4 Zn1 N3 119.08(11) 2_756 .
N4 Zn1 N3 80.50(11) . .
N3 Zn1 N3 108.76(15) 2_756 .
O5 S1 O3 115.3(2) . .
O5 S1 O4 114.2(2) . .
O3 S1 O4 114.9(2) . .
O5 S1 C2 103.8(3) . .
O3 S1 C2 103.2(3) . .
O4 S1 C2 103.3(3) . .
C4 O1 C3 117.1(3) . .
C11 N1 C12 119.9(3) . .
C11 N1 Zn2 113.4(2) . .
C12 N1 Zn2 126.7(2) . .
F3 C1 F1 106.8(6) . .
F3 C1 F2 106.8(6) . .
F1 C1 F2 106.1(5) . .
F3 C1 S2 112.9(4) . .
F1 C1 S2 112.1(5) . .
F2 C1 S2 111.7(4) . .
N1 Zn2 N1 145.24(15) 2_655 .
N1 Zn2 N2 81.30(11) 2_655 2_655
N1 Zn2 N2 119.95(11) . 2_655
N1 Zn2 N2 119.94(11) 2_655 .
N1 Zn2 N2 81.30(11) . .
N2 Zn2 N2 108.79(15) 2_655 .
O6 S2 O8 115.6(2) . .
O6 S2 O7 114.6(2) . .
O8 S2 O7 113.8(2) . .
O6 S2 C1 104.7(3) . .
O8 S2 C1 102.5(3) . .
O7 S2 C1 103.5(3) . .
C21 O2 C20 117.8(3) . .
C13 N2 C14 121.8(3) . .
C13 N2 Zn2 111.0(2) . .
C14 N2 Zn2 127.2(2) . .
F5 C2 F4 111.5(6) . .
F5 C2 F6 104.2(6) . .
F4 C2 F6 103.7(6) . .
F5 C2 S1 113.4(5) . .
F4 C2 S1 113.6(5) . .
F6 C2 S1 109.6(5) . .
C30 N3 C32 119.9(3) . .
C30 N3 Zn1 111.4(2) . .
C32 N3 Zn1 128.7(2) . .
O1 C3 H3A 109.5 . .
O1 C3 H3B 109.5 . .
H3A C3 H3B 109.5 . .
O1 C3 H3C 109.5 . .
H3A C3 H3C 109.5 . .
H3B C3 H3C 109.5 . .
C28 N4 C29 119.2(3) . .
C28 N4 Zn1 114.2(2) . .
C29 N4 Zn1 126.6(2) . .
C5 C4 O1 126.1(3) . .
C5 C4 C12 119.7(3) . .
O1 C4 C12 114.3(3) . .
C4 C5 C6 119.9(4) . .
C4 C5 H5B 120.0 . .
C6 C5 H5B 120.0 . .
C7 C6 C5 121.9(4) . .
C7 C6 H6B 119.1 . .
C5 C6 H6B 119.1 . .
C6 C7 C8 120.1(4) . .
C6 C7 H7B 119.9 . .
C8 C7 H7B 119.9 . .
C9 C8 C7 124.6(4) . .
C9 C8 C12 117.3(3) . .
C7 C8 C12 118.1(4) . .
C10 C9 C8 120.2(3) . .
C10 C9 H9A 119.9 . .
C8 C9 H9A 119.9 . .
C9 C10 C11 119.9(4) . .
C9 C10 H10A 120.1 . .
C11 C10 H10A 120.1 . .
N1 C11 C10 121.2(3) . .
N1 C11 C13 115.4(3) . .
C10 C11 C13 123.3(3) . .
N1 C12 C8 121.5(3) . .
N1 C12 C4 118.2(3) . .
C8 C12 C4 120.3(3) . .
N2 C13 C11 118.7(3) . .
N2 C13 H13A 120.7 . .
C11 C13 H13A 120.7 . .
C15 C14 C19 120.8(3) . .
C15 C14 N2 117.1(3) . .
C19 C14 N2 122.1(3) . .
C14 C15 C16 119.6(4) . .
C14 C15 H15A 120.2 . .
C16 C15 H15A 120.2 . .
C17 C16 C15 119.8(4) . .
C17 C16 H16A 120.1 . .
C15 C16 H16A 120.1 . .
C18 C17 C16 120.1(4) . .
C18 C17 H17A 119.9 . .
C16 C17 H17A 119.9 . .
C17 C18 C19 120.8(4) . .
C17 C18 H18A 119.6 . .
C19 C18 H18A 119.6 . .
C14 C19 C18 118.8(4) . .
C14 C19 H19A 120.6 . .
C18 C19 H19A 120.6 . .
O2 C20 H20A 109.5 . .
O2 C20 H20B 109.5 . .
H20A C20 H20B 109.5 . .
O2 C20 H20C 109.5 . .
H20A C20 H20C 109.5 . .
H20B C20 H20C 109.5 . .
O2 C21 C22 125.8(4) . .
O2 C21 C29 114.4(3) . .
C22 C21 C29 119.7(4) . .
C21 C22 C23 119.4(4) . .
C21 C22 H22A 120.3 . .
C23 C22 H22A 120.3 . .
C24 C23 C22 122.8(4) . .
C24 C23 H23A 118.6 . .
C22 C23 H23A 118.6 . .
C23 C24 C25 119.3(4) . .
C23 C24 H24A 120.3 . .
C25 C24 H24A 120.3 . .
C26 C25 C24 124.4(4) . .
C26 C25 C29 117.0(3) . .
C24 C25 C29 118.6(4) . .
C27 C26 C25 121.1(4) . .
C27 C26 H26A 119.5 . .
C25 C26 H26A 119.5 . .
C26 C27 C28 118.8(4) . .
C26 C27 H27A 120.6 . .
C28 C27 H27A 120.6 . .
N4 C28 C27 122.7(3) . .
N4 C28 C30 114.8(3) . .
C27 C28 C30 122.6(3) . .
N4 C29 C21 118.5(3) . .
N4 C29 C25 121.3(3) . .
C21 C29 C25 120.2(3) . .
N3 C30 C28 119.1(3) . .
N3 C30 H30A 120.4 . .
C28 C30 H30A 120.4 . .
C32 C31 C36 119.0(4) . .
C32 C31 H31A 120.5 . .
C36 C31 H31A 120.5 . .
C33 C32 C31 120.7(3) . .
C33 C32 N3 118.0(3) . .
C31 C32 N3 121.2(3) . .
C32 C33 C34 119.6(4) . .
C32 C33 H33A 120.2 . .
C34 C33 H33A 120.2 . .
C35 C34 C33 119.9(4) . .
C35 C34 H34A 120.0 . .
C33 C34 H34A 120.0 . .
C36 C35 C34 120.4(4) . .
C36 C35 H35A 119.8 . .
C34 C35 H35A 119.8 . .
C35 C36 C31 120.2(4) . .
C35 C36 H36A 119.9 . .
C31 C36 H36A 119.9 . .

loop_
_geom_bond_atom_site_label_1
_geom_bond_atom_site_label_2
_geom_bond_distance
_geom_bond_site_symmetry_2
Zn1 N4 2.018(3) 2_756
Zn1 N4 2.018(3) .
Zn1 N3 2.089(3) 2_756
Zn1 N3 2.089(3) .
S1 O5 1.419(4) .
S1 O3 1.428(3) .
S1 O4 1.437(3) .
S1 C2 1.782(6) .
F1 C1 1.303(7) .
O1 C4 1.363(4) .
O1 C3 1.433(5) .
N1 C11 1.336(4) .
N1 C12 1.357(4) .
N1 Zn2 2.003(3) .
C1 F3 1.298(7) .
C1 F2 1.318(6) .
C1 S2 1.799(6) .
Zn2 N2 2.084(3) 2_655
Zn2 N2 2.084(3) .
S2 O6 1.429(4) .
S2 O8 1.431(3) .
S2 O7 1.440(3) .
O2 C21 1.363(5) .
O2 C20 1.426(5) .
N2 C13 1.281(4) .
N2 C14 1.433(4) .
C2 F5 1.285(7) .
C2 F4 1.296(7) .
C2 F6 1.329(9) .
N3 C30 1.280(4) .
N3 C32 1.428(4) .
C3 H3A 0.9600 .
C3 H3B 0.9600 .
C3 H3C 0.9600 .
N4 C28 1.330(4) .
N4 C29 1.361(4) .
C4 C5 1.358(5) .
C4 C12 1.421(5) .
C5 C6 1.408(5) .
C5 H5B 0.9300 .
C6 C7 1.351(6) .
C6 H6B 0.9300 .
C7 C8 1.418(5) .
C7 H7B 0.9300 .
C8 C9 1.398(5) .
C8 C12 1.414(5) .
C9 C10 1.364(6) .
C9 H9A 0.9300 .
C10 C11 1.394(5) .
C10 H10A 0.9300 .
C11 C13 1.473(5) .
C13 H13A 0.9300 .
C14 C15 1.380(5) .
C14 C19 1.383(5) .
C15 C16 1.391(5) .
C15 H15A 0.9300 .
C16 C17 1.374(6) .
C16 H16A 0.9300 .
C17 C18 1.376(6) .
C17 H17A 0.9300 .
C18 C19 1.385(6) .
C18 H18A 0.9300 .
C19 H19A 0.9300 .
C20 H20A 0.9600 .
C20 H20B 0.9600 .
C20 H20C 0.9600 .
C21 C22 1.363(5) .
C21 C29 1.415(5) .
C22 C23 1.413(6) .
C22 H22A 0.9300 .
C23 C24 1.352(6) .
C23 H23A 0.9300 .
C24 C25 1.411(6) .
C24 H24A 0.9300 .
C25 C26 1.399(6) .
C25 C29 1.428(5) .
C26 C27 1.357(6) .
C26 H26A 0.9300 .
C27 C28 1.400(5) .
C27 H27A 0.9300 .
C28 C30 1.473(5) .
C30 H30A 0.9300 .
C31 C32 1.386(5) .
C31 C36 1.391(6) .
C31 H31A 0.9300 .
C32 C33 1.375(5) .
C33 C34 1.387(5) .
C33 H33A 0.9300 .
C34 C35 1.376(6) .
C34 H34A 0.9300 .
C35 C36 1.373(6) .
C35 H35A 0.9300 .
C36 H36A 0.9300 .
